data_2216298
loop_
_publ_author_name
'Guan, Ling-Ling'
'Chen, Xia'
'Tong, Hong-Bo'
'Li, Hai-Fen'

_publ_section_title
;
 9-(Chlorodimethylsilyl)fluorene
;
_journal_coeditor_code BT2588
_journal_issue 12
_journal_name_full 'Acta Crystallographica Section E'
_journal_page_first o4602
_journal_page_last o4602
_journal_paper_doi 10.1107/S1600536807056231
_journal_volume 63
_journal_year 2007
_chemical_formula_iupac 'C15 H15 Cl Si'
_chemical_formula_moiety 'C15 H15 Cl Si'
_chemical_formula_sum 'C15 H15 Cl Si'
_chemical_formula_weight 258.81
_chemical_name_systematic
;
9-(Chlorodimethylsilyl)fluorene
;
_space_group_IT_number 14
_symmetry_cell_setting monoclinic
_symmetry_space_group_name_Hall '-P 2yn'
_symmetry_space_group_name_H-M 'P 1 21/n 1'
_atom_sites_solution_hydrogens geom
_atom_sites_solution_primary direct
_atom_sites_solution_secondary difmap
_audit_creation_method SHELXL-97
_cell_angle_alpha 90.00
_cell_angle_beta 110.065(7)
_cell_angle_gamma 90.00
_cell_formula_units_Z 8
_cell_length_a 17.371(9)
_cell_length_b 9.423(5)
_cell_length_c 17.511(9)
_cell_measurement_reflns_used 3020
_cell_measurement_temperature 213(2)
_cell_measurement_theta_max 24.25
_cell_measurement_theta_min 2.47
_cell_volume 2692(2)
_computing_cell_refinement 'SAINT (Siemens, 1996)'
_computing_data_collection 'SMART (Siemens, 1996)'
_computing_data_reduction 'SAINT (Siemens, 1996)'
_computing_molecular_graphics 'ORTEP3 (Farrugia, 1997)'
_computing_publication_material 'SHELXL97 (Sheldrick, 1997)'
_computing_structure_refinement 'SHELXL97 (Sheldrick, 1997)'
_computing_structure_solution 'SHELXS97 (Sheldrick, 1990)'
_diffrn_ambient_temperature 213(2)
_diffrn_measured_fraction_theta_full 1.000
_diffrn_measured_fraction_theta_max 1.000
_diffrn_measurement_device_type 'Siemens SMART CCD area-detector'
_diffrn_measurement_method \w
_diffrn_radiation_monochromator graphite
_diffrn_radiation_source 'fine-focus sealed tube'
_diffrn_radiation_type MoK\a
_diffrn_radiation_wavelength 0.71073
_diffrn_reflns_av_R_equivalents 0.0355
_diffrn_reflns_av_sigmaI/netI 0.0456
_diffrn_reflns_limit_h_max 20
_diffrn_reflns_limit_h_min -20
_diffrn_reflns_limit_k_max 8
_diffrn_reflns_limit_k_min -11
_diffrn_reflns_limit_l_max 20
_diffrn_reflns_limit_l_min -20
_diffrn_reflns_number 12768
_diffrn_reflns_theta_full 25.01
_diffrn_reflns_theta_max 25.01
_diffrn_reflns_theta_min 1.42
_exptl_absorpt_coefficient_mu 0.348
_exptl_absorpt_correction_T_max 0.9337
_exptl_absorpt_correction_T_min 0.9029
_exptl_absorpt_correction_type multi-scan
_exptl_absorpt_process_details '(SADABS; Sheldrick, 1996)'
_exptl_crystal_colour colorless
_exptl_crystal_density_diffrn 1.277
_exptl_crystal_density_method 'not measured'
_exptl_crystal_description block
_exptl_crystal_F_000 1088
_exptl_crystal_size_max 0.3
_exptl_crystal_size_mid 0.2
_exptl_crystal_size_min 0.2
_refine_diff_density_max 0.379
_refine_diff_density_min -0.261
_refine_ls_extinction_method none
_refine_ls_goodness_of_fit_ref 1.142
_refine_ls_hydrogen_treatment constr
_refine_ls_matrix_type full
_refine_ls_number_parameters 311
_refine_ls_number_reflns 4753
_refine_ls_number_restraints 0
_refine_ls_restrained_S_all 1.142
_refine_ls_R_factor_all 0.0742
_refine_ls_R_factor_gt 0.0630
_refine_ls_shift/su_max 0.000
_refine_ls_shift/su_mean 0.000
_refine_ls_structure_factor_coef Fsqd
_refine_ls_weighting_details 'calc w=1/[\s^2^(Fo^2^)+(0.0668P)^2^+1.6658P] where P=(Fo^2^+2Fc^2^)/3'
_refine_ls_weighting_scheme calc
_refine_ls_wR_factor_gt 0.1455
_refine_ls_wR_factor_ref 0.1516
_reflns_number_gt 4122
_reflns_number_total 4753
_reflns_threshold_expression I>2\s(I)
_cod_data_source_file bt2588.cif
_cod_data_source_block I
_cod_depositor_comments
;
The following automatic conversions were performed:
'_symmetry_cell_setting' value 'Monoclinic' changed to 'monoclinic'
according to '/home/saulius/struct/CIF-dictionaries/cif_core.dic'
dictionary named 'cif_core.dic' version 2.4.1 from 2010-06-29.

Automatic conversion script
Id: cif_fix_enum 1527 2010-12-29 10:47:43Z saulius 

The following automatic conversions were performed:

'_symmetry_cell_setting' value 'Monoclinic' changed to 'monoclinic'
according to /home/saulius/struct/CIF-dictionaries/cif_core.dic
dictionary named 'cif_core.dic' version 2.4.1 from 2010-06-29.

Automatic conversion script
Id: cif_fix_values 1715 2011-07-08 13:25:40Z adriana 
;
_cod_original_cell_volume 2692(3)
_cod_original_sg_symbol_H-M 'P 21/n'
_cod_database_code 2216298
_cod_database_fobs_code 2216298

loop_
_symmetry_equiv_pos_as_xyz
'x, y, z'
'-x+1/2, y+1/2, -z+1/2'
'-x, -y, -z'
'x-1/2, -y-1/2, z-1/2'

loop_
_atom_site_type_symbol
_atom_site_label
_atom_site_fract_x
_atom_site_fract_y
_atom_site_fract_z
_atom_site_U_iso_or_equiv
_atom_site_adp_type
_atom_site_calc_flag
_atom_site_refinement_flags
_atom_site_occupancy
Cl Cl1 0.12013(6) 0.47289(10) 0.27171(6) 0.0518(3) Uani d . 1
Cl Cl2 0.26359(6) 0.26572(9) 0.62829(6) 0.0474(3) Uani d . 1
Si Si1 0.09767(5) 0.32326(10) 0.18047(5) 0.0320(2) Uani d . 1
Si Si2 0.17080(5) 0.41633(9) 0.60134(5) 0.0318(2) Uani d . 1
C C1 0.20671(19) 0.5596(3) 0.68047(18) 0.0299(7) Uani d . 1
H H1 0.2157 0.5230 0.7352 0.036 Uiso calc R 1
C C2 0.14297(19) 0.6765(3) 0.65773(17) 0.0288(7) Uani d . 1
C C3 0.0633(2) 0.6761(4) 0.6565(2) 0.0366(8) Uani d . 1
H H3 0.0420 0.5967 0.6737 0.044 Uiso calc R 1
C C4 0.0154(2) 0.7956(4) 0.6293(2) 0.0402(8) Uani d . 1
H H4 -0.0387 0.7956 0.6279 0.048 Uiso calc R 1
C C5 0.0466(2) 0.9147(4) 0.6044(2) 0.0411(8) Uani d . 1
H H5 0.0134 0.9936 0.5857 0.049 Uiso calc R 1
C C6 0.1270(2) 0.9171(4) 0.6071(2) 0.0376(8) Uani d . 1
H H6 0.1484 0.9977 0.5911 0.045 Uiso calc R 1
C C7 0.17534(18) 0.7977(3) 0.63405(18) 0.0285(7) Uani d . 1
C C8 0.26155(19) 0.7714(3) 0.64487(18) 0.0298(7) Uani d . 1
C C9 0.3199(2) 0.8587(4) 0.6323(2) 0.0421(8) Uani d . 1
H H9 0.3066 0.9501 0.6120 0.051 Uiso calc R 1
C C10 0.3989(2) 0.8067(4) 0.6506(2) 0.0510(10) Uani d . 1
H H10 0.4389 0.8635 0.6419 0.061 Uiso calc R 1
C C11 0.4188(2) 0.6712(4) 0.6816(2) 0.0479(10) Uani d . 1
H H11 0.4723 0.6387 0.6941 0.058 Uiso calc R 1
C C12 0.3608(2) 0.5839(4) 0.6942(2) 0.0380(8) Uani d . 1
H H12 0.3745 0.4929 0.7148 0.046 Uiso calc R 1
C C13 0.28135(18) 0.6342(3) 0.67555(18) 0.0296(7) Uani d . 1
C C14 0.0793(2) 0.3221(4) 0.6050(2) 0.0504(10) Uani d . 1
H H14A 0.0346 0.3877 0.5942 0.076 Uiso calc R 1
H H14B 0.0907 0.2812 0.6580 0.076 Uiso calc R 1
H H14C 0.0650 0.2483 0.5648 0.076 Uiso calc R 1
C C15 0.1567(2) 0.4895(4) 0.5002(2) 0.0458(9) Uani d . 1
H H15A 0.1377 0.4161 0.4601 0.069 Uiso calc R 1
H H15B 0.2079 0.5260 0.4992 0.069 Uiso calc R 1
H H15C 0.1170 0.5647 0.4883 0.069 Uiso calc R 1
C C16 0.18105(18) 0.1852(3) 0.21391(19) 0.0300(7) Uani d . 1
H H16 0.2350 0.2263 0.2215 0.036 Uiso calc R 1
C C17 0.18047(18) 0.1071(3) 0.28879(18) 0.0300(7) Uani d . 1
C C18 0.20171(19) 0.1534(4) 0.36798(19) 0.0351(8) Uani d . 1
H H18 0.2207 0.2454 0.3820 0.042 Uiso calc R 1
C C19 0.1943(2) 0.0611(4) 0.4261(2) 0.0416(9) Uani d . 1
H H19 0.2086 0.0914 0.4797 0.050 Uiso calc R 1
C C20 0.1661(2) -0.0760(4) 0.4061(2) 0.0446(9) Uani d . 1
H H20 0.1614 -0.1363 0.4464 0.054 Uiso calc R 1
C C21 0.1448(2) -0.1240(4) 0.3274(2) 0.0371(8) Uani d . 1
H H21 0.1256 -0.2160 0.3139 0.045 Uiso calc R 1
C C22 0.15257(18) -0.0322(3) 0.26859(18) 0.0291(7) Uani d . 1
C C23 0.13895(18) -0.0551(3) 0.18232(18) 0.0290(7) Uani d . 1
C C24 0.1135(2) -0.1740(4) 0.13442(19) 0.0357(8) Uani d . 1
H H24 0.0997 -0.2566 0.1558 0.043 Uiso calc R 1
C C25 0.1090(2) -0.1685(4) 0.0546(2) 0.0431(9) Uani d . 1
H H25 0.0914 -0.2476 0.0214 0.052 Uiso calc R 1
C C26 0.1307(2) -0.0460(4) 0.0232(2) 0.0433(9) Uani d . 1
H H26 0.1280 -0.0443 -0.0308 0.052 Uiso calc R 1
C C27 0.1561(2) 0.0732(4) 0.0705(2) 0.0379(8) Uani d . 1
H H27 0.1704 0.1551 0.0490 0.046 Uiso calc R 1
C C28 0.15978(18) 0.0693(3) 0.15032(18) 0.0288(7) Uani d . 1
C C29 -0.00303(19) 0.2408(4) 0.1666(2) 0.0381(8) Uani d . 1
H H29A -0.0452 0.3115 0.1488 0.057 Uiso calc R 1
H H29B -0.0025 0.2012 0.2172 0.057 Uiso calc R 1
H H29C -0.0135 0.1671 0.1264 0.057 Uiso calc R 1
C C30 0.0978(2) 0.4220(4) 0.0885(2) 0.0395(8) Uani d . 1
H H30A 0.0832 0.3587 0.0427 0.059 Uiso calc R 1
H H30B 0.1514 0.4601 0.0975 0.059 Uiso calc R 1
H H30C 0.0587 0.4980 0.0776 0.059 Uiso calc R 1

loop_
_atom_site_aniso_label
_atom_site_aniso_U_11
_atom_site_aniso_U_22
_atom_site_aniso_U_33
_atom_site_aniso_U_12
_atom_site_aniso_U_13
_atom_site_aniso_U_23
Cl1 0.0634(6) 0.0378(5) 0.0489(6) 0.0006(5) 0.0125(5) -0.0093(4)
Cl2 0.0487(5) 0.0335(5) 0.0552(6) 0.0103(4) 0.0114(4) -0.0041(4)
Si1 0.0329(5) 0.0295(5) 0.0320(5) -0.0021(4) 0.0089(4) 0.0000(4)
Si2 0.0342(5) 0.0277(5) 0.0320(5) 0.0007(4) 0.0094(4) -0.0008(4)
C1 0.0342(17) 0.0309(17) 0.0265(16) 0.0004(14) 0.0129(14) -0.0001(13)
C2 0.0329(16) 0.0306(17) 0.0243(16) 0.0009(14) 0.0115(13) -0.0050(13)
C3 0.0384(18) 0.0360(19) 0.0384(19) -0.0025(16) 0.0172(15) -0.0020(15)
C4 0.0310(17) 0.051(2) 0.0398(19) 0.0053(17) 0.0137(15) -0.0051(17)
C5 0.043(2) 0.040(2) 0.0396(19) 0.0131(17) 0.0126(16) -0.0002(16)
C6 0.043(2) 0.0333(19) 0.0383(19) 0.0048(16) 0.0164(16) 0.0026(15)
C7 0.0319(16) 0.0295(17) 0.0255(16) 0.0003(14) 0.0115(13) -0.0050(13)
C8 0.0312(16) 0.0317(18) 0.0281(16) 0.0002(14) 0.0123(13) -0.0030(13)
C9 0.041(2) 0.038(2) 0.050(2) -0.0017(17) 0.0184(17) 0.0007(17)
C10 0.042(2) 0.051(2) 0.064(3) -0.0120(19) 0.0246(19) -0.007(2)
C11 0.0282(18) 0.056(3) 0.058(2) 0.0025(18) 0.0123(17) -0.0050(19)
C12 0.0344(18) 0.040(2) 0.0365(18) 0.0059(16) 0.0075(15) -0.0039(15)
C13 0.0286(16) 0.0341(18) 0.0249(16) 0.0021(14) 0.0076(13) -0.0043(13)
C14 0.052(2) 0.038(2) 0.062(3) -0.0106(18) 0.020(2) -0.0043(18)
C15 0.048(2) 0.050(2) 0.0349(19) -0.0006(18) 0.0077(17) -0.0011(16)
C16 0.0260(15) 0.0323(18) 0.0338(17) -0.0038(14) 0.0130(14) -0.0036(14)
C17 0.0247(15) 0.0360(18) 0.0300(17) 0.0029(14) 0.0104(13) -0.0019(14)
C18 0.0326(17) 0.0382(19) 0.0319(17) 0.0033(15) 0.0079(14) -0.0052(15)
C19 0.043(2) 0.052(2) 0.0282(17) 0.0133(18) 0.0091(15) -0.0023(16)
C20 0.056(2) 0.046(2) 0.0344(19) 0.0118(19) 0.0193(17) 0.0090(16)
C21 0.0430(19) 0.0322(18) 0.0378(19) 0.0038(16) 0.0159(16) 0.0011(15)
C22 0.0268(15) 0.0300(17) 0.0290(16) 0.0052(13) 0.0078(13) -0.0007(13)
C23 0.0266(16) 0.0328(18) 0.0292(16) 0.0060(14) 0.0115(13) 0.0024(13)
C24 0.0414(19) 0.0315(18) 0.0341(18) -0.0018(15) 0.0128(15) -0.0011(14)
C25 0.051(2) 0.039(2) 0.0349(19) -0.0023(17) 0.0095(17) -0.0105(16)
C26 0.050(2) 0.053(2) 0.0263(18) 0.0032(18) 0.0132(16) -0.0030(16)
C27 0.0427(19) 0.038(2) 0.0367(19) -0.0016(16) 0.0187(16) 0.0007(15)
C28 0.0248(15) 0.0331(18) 0.0292(16) 0.0009(14) 0.0101(13) -0.0024(13)
C29 0.0302(17) 0.047(2) 0.0369(19) -0.0048(16) 0.0117(15) -0.0031(16)
C30 0.047(2) 0.0349(19) 0.0377(19) 0.0010(16) 0.0167(16) 0.0089(15)

loop_
_atom_type_symbol
_atom_type_description
_atom_type_scat_dispersion_real
_atom_type_scat_dispersion_imag
_atom_type_scat_source
C C 0.0033 0.0016 'International Tables Vol C Tables 4.2.6.8 and 6.1.1.4'
H H 0.0000 0.0000 'International Tables Vol C Tables 4.2.6.8 and 6.1.1.4'
Si Si 0.0817 0.0704 'International Tables Vol C Tables 4.2.6.8 and 6.1.1.4'
Cl Cl 0.1484 0.1585 'International Tables Vol C Tables 4.2.6.8 and 6.1.1.4'

loop_
_geom_angle_atom_site_label_1
_geom_angle_atom_site_label_2
_geom_angle_atom_site_label_3
_geom_angle
C29 Si1 C30 112.15(16)
C29 Si1 C16 109.99(15)
C30 Si1 C16 112.65(15)
C29 Si1 Cl1 107.90(12)
C30 Si1 Cl1 105.82(13)
C16 Si1 Cl1 108.06(11)
C15 Si2 C14 112.55(18)
C15 Si2 C1 109.99(16)
C14 Si2 C1 113.10(16)
C15 Si2 Cl2 108.19(13)
C14 Si2 Cl2 105.93(14)
C1 Si2 Cl2 106.71(11)
C13 C1 C2 102.2(2)
C13 C1 Si2 111.6(2)
C2 C1 Si2 107.5(2)
C13 C1 H1 111.7
C2 C1 H1 111.7
Si2 C1 H1 111.7
C3 C2 C7 120.1(3)
C3 C2 C1 130.0(3)
C7 C2 C1 109.9(3)
C2 C3 C4 119.1(3)
C2 C3 H3 120.4
C4 C3 H3 120.4
C5 C4 C3 120.9(3)
C5 C4 H4 119.5
C3 C4 H4 119.5
C6 C5 C4 120.3(3)
C6 C5 H5 119.8
C4 C5 H5 119.8
C5 C6 C7 119.0(3)
C5 C6 H6 120.5
C7 C6 H6 120.5
C6 C7 C2 120.4(3)
C6 C7 C8 130.9(3)
C2 C7 C8 108.7(3)
C9 C8 C13 121.0(3)
C9 C8 C7 130.8(3)
C13 C8 C7 108.2(3)
C8 C9 C10 118.4(3)
C8 C9 H9 120.8
C10 C9 H9 120.8
C11 C10 C9 120.7(4)
C11 C10 H10 119.6
C9 C10 H10 119.6
C12 C11 C10 121.0(3)
C12 C11 H11 119.5
C10 C11 H11 119.5
C11 C12 C13 118.8(3)
C11 C12 H12 120.6
C13 C12 H12 120.6
C12 C13 C8 120.0(3)
C12 C13 C1 129.4(3)
C8 C13 C1 110.6(3)
Si2 C14 H14A 109.5
Si2 C14 H14B 109.5
H14A C14 H14B 109.5
Si2 C14 H14C 109.5
H14A C14 H14C 109.5
H14B C14 H14C 109.5
Si2 C15 H15A 109.5
Si2 C15 H15B 109.5
H15A C15 H15B 109.5
Si2 C15 H15C 109.5
H15A C15 H15C 109.5
H15B C15 H15C 109.5
C17 C16 C28 102.4(3)
C17 C16 Si1 111.9(2)
C28 C16 Si1 107.6(2)
C17 C16 H16 111.5
C28 C16 H16 111.5
Si1 C16 H16 111.5
C18 C17 C22 120.0(3)
C18 C17 C16 129.9(3)
C22 C17 C16 110.0(3)
C19 C18 C17 118.8(3)
C19 C18 H18 120.6
C17 C18 H18 120.6
C18 C19 C20 121.2(3)
C18 C19 H19 119.4
C20 C19 H19 119.4
C21 C20 C19 120.7(3)
C21 C20 H20 119.7
C19 C20 H20 119.7
C20 C21 C22 118.5(3)
C20 C21 H21 120.7
C22 C21 H21 120.7
C21 C22 C17 120.7(3)
C21 C22 C23 130.7(3)
C17 C22 C23 108.6(3)
C24 C23 C28 120.7(3)
C24 C23 C22 130.8(3)
C28 C23 C22 108.5(3)
C25 C24 C23 118.9(3)
C25 C24 H24 120.5
C23 C24 H24 120.5
C24 C25 C26 120.4(3)
C24 C25 H25 119.8
C26 C25 H25 119.8
C27 C26 C25 121.1(3)
C27 C26 H26 119.4
C25 C26 H26 119.4
C26 C27 C28 118.9(3)
C26 C27 H27 120.6
C28 C27 H27 120.6
C27 C28 C23 120.0(3)
C27 C28 C16 130.0(3)
C23 C28 C16 110.0(3)
Si1 C29 H29A 109.5
Si1 C29 H29B 109.5
H29A C29 H29B 109.5
Si1 C29 H29C 109.5
H29A C29 H29C 109.5
H29B C29 H29C 109.5
Si1 C30 H30A 109.5
Si1 C30 H30B 109.5
H30A C30 H30B 109.5
Si1 C30 H30C 109.5
H30A C30 H30C 109.5
H30B C30 H30C 109.5

loop_
_geom_bond_atom_site_label_1
_geom_bond_atom_site_label_2
_geom_bond_distance
Cl1 Si1 2.0653(15)
Cl2 Si2 2.0768(15)
Si1 C29 1.852(3)
Si1 C30 1.861(3)
Si1 C16 1.885(3)
Si2 C15 1.838(4)
Si2 C14 1.840(4)
Si2 C1 1.881(3)
C1 C13 1.503(4)
C1 C2 1.515(4)
C1 H1 0.9800
C2 C3 1.376(4)
C2 C7 1.397(4)
C3 C4 1.384(5)
C3 H3 0.9300
C4 C5 1.381(5)
C4 H4 0.9300
C5 C6 1.381(5)
C5 H5 0.9300
C6 C7 1.387(4)
C6 H6 0.9300
C7 C8 1.465(4)
C8 C9 1.381(5)
C8 C13 1.397(4)
C9 C10 1.386(5)
C9 H9 0.9300
C10 C11 1.384(5)
C10 H10 0.9300
C11 C12 1.376(5)
C11 H11 0.9300
C12 C13 1.388(4)
C12 H12 0.9300
C14 H14A 0.9600
C14 H14B 0.9600
C14 H14C 0.9600
C15 H15A 0.9600
C15 H15B 0.9600
C15 H15C 0.9600
C16 C17 1.506(4)
C16 C28 1.512(4)
C16 H16 0.9800
C17 C18 1.378(4)
C17 C22 1.402(4)
C18 C19 1.378(5)
C18 H18 0.9300
C19 C20 1.383(5)
C19 H19 0.9300
C20 C21 1.376(5)
C20 H20 0.9300
C21 C22 1.387(4)
C21 H21 0.9300
C22 C23 1.463(4)
C23 C24 1.378(4)
C23 C28 1.400(4)
C24 C25 1.375(5)
C24 H24 0.9300
C25 C26 1.385(5)
C25 H25 0.9300
C26 C27 1.376(5)
C26 H26 0.9300
C27 C28 1.377(4)
C27 H27 0.9300
C29 H29A 0.9600
C29 H29B 0.9600
C29 H29C 0.9600
C30 H30A 0.9600
C30 H30B 0.9600
C30 H30C 0.9600

loop_
_cod_related_entry_id
_cod_related_entry_database
_cod_related_entry_code
1 ChemSpider 491028
